data_2223162
loop_
_publ_author_name
'Zhang, Ji-Bo'
'Qu, Xiao-Shu'

_publ_section_title
;Bis(ethylenediamine-\k^2^<i>N</i>,<i>N</i>')(nitrato-\k^2^<i>O</i>,<i>O</i>')cobalt(III)
 hydroxide nitrate
;
_journal_coeditor_code NG2611
_journal_issue 9
_journal_name_full 'Acta Crystallographica Section E'
_journal_page_first m1099
_journal_page_last m1100
_journal_paper_doi 10.1107/S160053680903219X
_journal_volume 65
_journal_year 2009
_chemical_formula_iupac '[Co (N O3) (C2 H8 N2)2] (O H) (N O3)'
_chemical_formula_moiety 'C4 H17 Co N6 O7 2+, H O -, N O3 -'
_chemical_formula_sum 'C4 H17 Co N6 O7'
_chemical_formula_weight 320.17
_chemical_name_systematic
;
Bis(ethylenediamine-\k^2^<i>N</i>,<i>N</i>')(nitrato-
\k^2^<i>O</i>,<i>O</i>')cobalt(III) hydroxide nitrate
;
_space_group_IT_number 14
_symmetry_cell_setting monoclinic
_symmetry_space_group_name_Hall '-P 2ybc'
_symmetry_space_group_name_H-M 'P 1 21/c 1'
_atom_sites_solution_hydrogens geom
_atom_sites_solution_primary direct
_atom_sites_solution_secondary difmap
_audit_creation_method SHELXL-97
_cell_angle_alpha 90.00
_cell_angle_beta 118.491(7)
_cell_angle_gamma 90.00
_cell_formula_units_Z 8
_cell_length_a 9.5212(13)
_cell_length_b 23.163(3)
_cell_length_c 12.6473(13)
_cell_measurement_reflns_used 4566
_cell_measurement_temperature 296(2)
_cell_measurement_theta_max 27.50
_cell_measurement_theta_min 1.76
_cell_volume 2451.4(6)
_computing_cell_refinement 'SAINT (Bruker, 1999)'
_computing_data_collection 'SMART (Bruker, 1997)'
_computing_data_reduction 'SAINT (Bruker, 1999)'
_computing_molecular_graphics 'SHELXTL-Plus (Sheldrick, 2008)'
_computing_publication_material 'SHELXL97 (Sheldrick, 2008)'
_computing_structure_refinement 'SHELXL97 (Sheldrick, 2008)'
_computing_structure_solution 'SHELXS97 (Sheldrick, 2008)'
_diffrn_ambient_temperature 296(2)
_diffrn_measured_fraction_theta_full 0.997
_diffrn_measured_fraction_theta_max 0.997
_diffrn_measurement_device_type 'Bruker APEX CCD area-detector'
_diffrn_measurement_method \w
_diffrn_radiation_monochromator graphite
_diffrn_radiation_source 'fine-focus sealed tube'
_diffrn_radiation_type MoK\a
_diffrn_radiation_wavelength 0.71073
_diffrn_reflns_av_R_equivalents 0.0804
_diffrn_reflns_av_sigmaI/netI 0.0616
_diffrn_reflns_limit_h_max 11
_diffrn_reflns_limit_h_min -5
_diffrn_reflns_limit_k_max 28
_diffrn_reflns_limit_k_min -28
_diffrn_reflns_limit_l_max 15
_diffrn_reflns_limit_l_min -15
_diffrn_reflns_number 13327
_diffrn_reflns_theta_full 26.00
_diffrn_reflns_theta_max 26.00
_diffrn_reflns_theta_min 2.03
_diffrn_standards_number 0
_exptl_absorpt_coefficient_mu 1.440
_exptl_absorpt_correction_T_max 0.660
_exptl_absorpt_correction_T_min 0.585
_exptl_absorpt_correction_type multi-scan
_exptl_absorpt_process_details '(SADABS; Sheldrick, 1996)'
_exptl_crystal_colour purple
_exptl_crystal_density_diffrn 1.735
_exptl_crystal_density_method 'not measured'
_exptl_crystal_description Block
_exptl_crystal_F_000 1328
_exptl_crystal_size_max 0.38
_exptl_crystal_size_mid 0.34
_exptl_crystal_size_min 0.28
_refine_diff_density_max 0.718
_refine_diff_density_min -0.941
_refine_ls_extinction_method none
_refine_ls_goodness_of_fit_ref 1.001
_refine_ls_hydrogen_treatment constr
_refine_ls_matrix_type full
_refine_ls_number_parameters 379
_refine_ls_number_reflns 4801
_refine_ls_number_restraints 156
_refine_ls_restrained_S_all 1.017
_refine_ls_R_factor_all 0.0520
_refine_ls_R_factor_gt 0.0426
_refine_ls_shift/su_max 0.000
_refine_ls_shift/su_mean 0.000
_refine_ls_structure_factor_coef Fsqd
_refine_ls_weighting_details 'calc w=1/[\s^2^(Fo^2^)+(0.0685P)^2^] where P=(Fo^2^+2Fc^2^)/3'
_refine_ls_weighting_scheme calc
_refine_ls_wR_factor_gt 0.1114
_refine_ls_wR_factor_ref 0.1164
_reflns_number_gt 3864
_reflns_number_total 4801
_reflns_threshold_expression I>2\s(I)
_cod_data_source_file ng2611.cif
_cod_data_source_block I
_cod_depositor_comments
;
The following automatic conversions were performed:
'_symmetry_cell_setting' value 'Monoclinic' changed to 'monoclinic'
according to '/home/saulius/struct/CIF-dictionaries/cif_core.dic'
dictionary named 'cif_core.dic' version 2.4.1 from 2010-06-29.

Automatic conversion script
Id: cif_fix_enum 1527 2010-12-29 10:47:43Z saulius 

The following automatic conversions were performed:

'_symmetry_cell_setting' value 'Monoclinic' changed to 'monoclinic'
according to /home/saulius/struct/CIF-dictionaries/cif_core.dic
dictionary named 'cif_core.dic' version 2.4.1 from 2010-06-29.

Automatic conversion script
Id: cif_fix_values 1715 2011-07-08 13:25:40Z adriana 
;
_cod_original_cell_volume 2451.4(5)
_cod_original_sg_symbol_Hall '-P 2yn'
_cod_original_sg_symbol_H-M 'P 21/c'
_cod_database_code 2223162
_cod_database_fobs_code 2223162

loop_
_symmetry_equiv_pos_as_xyz
'x, y, z'
'-x, y+1/2, -z+1/2'
'-x, -y, -z'
'x, -y-1/2, z-1/2'

loop_
_atom_site_type_symbol
_atom_site_label
_atom_site_fract_x
_atom_site_fract_y
_atom_site_fract_z
_atom_site_U_iso_or_equiv
_atom_site_adp_type
_atom_site_calc_flag
_atom_site_refinement_flags
_atom_site_occupancy
_atom_site_disorder_assembly
_atom_site_disorder_group
Co Co1 0.63400(4) 0.342196(16) 0.24054(3) 0.02089(13) Uani d . 1 . .
Co Co2 0.63022(5) 0.091878(15) 0.34954(3) 0.02108(13) Uani d . 1 . .
O O1 0.6097(3) 0.26004(9) 0.23269(19) 0.0282(5) Uani d . 1 . .
O O2 0.6617(3) 0.31005(8) 0.11093(19) 0.0285(5) Uani d . 1 . .
O O3 0.6478(3) 0.21277(9) 0.0920(2) 0.0383(6) Uani d . 1 . .
O O4 0.7145(2) 0.05508(8) 0.50374(18) 0.0247(4) Uani d . 1 . .
O O5 0.5824(2) 0.01077(8) 0.33416(18) 0.0259(5) Uani d . 1 . .
O O6 0.6690(3) -0.04038(9) 0.5060(2) 0.0349(5) Uani d . 1 . .
O O7 0.3076(11) 0.2225(4) 0.3737(11) 0.078(3) Uani d PDU 0.65 A 1
O O8 0.083(2) 0.2623(16) 0.2871(12) 0.089(9) Uani d PDU 0.30 A 1
O O9 0.207(3) 0.2545(12) 0.4756(10) 0.080(7) Uani d PDU 0.50 A 1
O O10 0.7596(13) 0.5293(3) 0.6156(7) 0.068(2) Uani d PDU 0.80 B 1
O O11 0.6248(9) 0.4956(4) 0.4388(4) 0.0504(18) Uani d PDU 0.75 B 1
O O12 0.737(2) 0.4389(3) 0.5867(12) 0.057(3) Uani d PDU 0.70 B 1
O O7A 0.265(2) 0.2069(7) 0.3600(18) 0.087(7) Uani d PDU 0.35 A 2
O O8A 0.0835(10) 0.2683(6) 0.2866(7) 0.063(3) Uani d PDU 0.70 A 2
O O9A 0.184(2) 0.2457(11) 0.4693(9) 0.061(3) Uani d PDU 0.50 A 2
O O10A 0.795(5) 0.5268(11) 0.616(2) 0.078(10) Uani d PDU 0.20 B 2
O O11A 0.674(3) 0.4977(14) 0.4408(10) 0.065(7) Uani d PDU 0.25 B 2
O O12A 0.768(6) 0.4390(7) 0.582(3) 0.064(10) Uani d PDU 0.30 B 2
N N1 0.6761(3) 0.42325(10) 0.2250(2) 0.0261(5) Uani d . 1 . .
H H1A 0.6611 0.4301 0.1502 0.031 Uiso d R 1 . .
H H1B 0.6077 0.4456 0.2371 0.031 Uiso d R 1 . .
N N2 0.8638(3) 0.33570(11) 0.3456(2) 0.0311(6) Uani d . 1 . .
H H2A 0.8852 0.3339 0.4229 0.037 Uiso d R 1 . .
H H2B 0.9008 0.3033 0.3281 0.037 Uiso d R 1 . .
N N3 0.4046(3) 0.35017(11) 0.1353(2) 0.0292(6) Uani d . 1 . .
H H3A 0.3823 0.3855 0.1017 0.035 Uiso d R 1 . .
H H3B 0.3706 0.3237 0.0762 0.035 Uiso d R 1 . .
N N4 0.5871(3) 0.35552(11) 0.3722(2) 0.0292(6) Uani d . 1 . .
H H4A 0.6075 0.3232 0.4168 0.035 Uiso d R 1 . .
H H4B 0.6502 0.3839 0.4199 0.035 Uiso d R 1 . .
N N5 0.6397(4) 0.25792(13) 0.1409(3) 0.0435(7) Uani d . 1 . .
N N6 0.8303(3) 0.07897(11) 0.3447(2) 0.0293(6) Uani d . 1 . .
H H5A 0.8087 0.0661 0.2714 0.035 Uiso d R 1 . .
H H5B 0.8884 0.0519 0.3991 0.035 Uiso d R 1 . .
N N7 0.7121(3) 0.16859(10) 0.4071(2) 0.0289(6) Uani d . 1 . .
H H6A 0.6870 0.1793 0.4644 0.035 Uiso d R 1 . .
H H6B 0.6684 0.1941 0.3463 0.035 Uiso d R 1 . .
N N8 0.4281(3) 0.10719(11) 0.3472(2) 0.0308(6) Uani d . 1 . .
H H7A 0.4303 0.1423 0.3783 0.037 Uiso d R 1 . .
H H7B 0.4108 0.0807 0.3918 0.037 Uiso d R 1 . .
N N9 0.5185(3) 0.11287(11) 0.1795(2) 0.0302(6) Uani d . 1 . .
H H8A 0.5063 0.0814 0.1343 0.036 Uiso d R 1 . .
H H8B 0.5769 0.1388 0.1641 0.036 Uiso d R 1 . .
N N10 0.6554(3) 0.00506(12) 0.4507(3) 0.0394(7) Uani d . 1 . .
N N11 0.1917(4) 0.24459(12) 0.3766(3) 0.0401(7) Uani d DU 1 . .
N N12 0.7160(3) 0.48825(12) 0.5470(3) 0.0370(7) Uani d DU 1 . .
C C1 0.8423(4) 0.43773(14) 0.3142(4) 0.0423(9) Uani d . 1 . .
H H1C 0.8793 0.4707 0.2871 0.051 Uiso calc R 1 . .
H H1D 0.8484 0.4472 0.3910 0.051 Uiso calc R 1 . .
C C2 0.9419(4) 0.38679(16) 0.3266(4) 0.0518(11) Uani d . 1 . .
H H2C 1.0478 0.3918 0.3945 0.062 Uiso calc R 1 . .
H H2D 0.9524 0.3819 0.2546 0.062 Uiso calc R 1 . .
C C3 0.3235(5) 0.34185(18) 0.2100(4) 0.0482(10) Uani d . 1 . .
H H3C 0.2159 0.3573 0.1686 0.058 Uiso calc R 1 . .
H H3D 0.3170 0.3010 0.2243 0.058 Uiso calc R 1 . .
C C4 0.4164(5) 0.37191(19) 0.3238(4) 0.0502(10) Uani d . 1 . .
H H4C 0.3792 0.3612 0.3803 0.060 Uiso calc R 1 . .
H H4D 0.4041 0.4133 0.3113 0.060 Uiso calc R 1 . .
C C5 0.8883(4) 0.16771(14) 0.4572(3) 0.0376(8) Uani d . 1 . .
H H5C 0.9385 0.1499 0.5362 0.045 Uiso calc R 1 . .
H H5D 0.9290 0.2067 0.4646 0.045 Uiso calc R 1 . .
C C6 0.9235(4) 0.13326(15) 0.3715(3) 0.0400(8) Uani d . 1 . .
H H6C 0.8928 0.1549 0.2981 0.048 Uiso calc R 1 . .
H H6D 1.0368 0.1248 0.4078 0.048 Uiso calc R 1 . .
C C7 0.2979(4) 0.10441(16) 0.2198(3) 0.0405(8) Uani d . 1 . .
H H7C 0.2010 0.1221 0.2118 0.049 Uiso calc R 1 . .
H H7D 0.2751 0.0647 0.1927 0.049 Uiso calc R 1 . .
C C8 0.3603(4) 0.13742(16) 0.1477(3) 0.0409(9) Uani d . 1 . .
H H8C 0.2885 0.1331 0.0622 0.049 Uiso calc R 1 . .
H H8D 0.3697 0.1782 0.1676 0.049 Uiso calc R 1 . .
O O14 -0.0621(4) 0.18855(15) 0.0907(3) 0.0656(9) Uani d . 1 . .
H H14 0.0071 0.2147 0.1342 0.079 Uiso d R 1 . .
O O13 0.9458(4) 0.54280(13) 0.8748(3) 0.0680(9) Uani d . 1 . .
H H13 0.9031 0.5301 0.7909 0.082 Uiso d R 1 . .

loop_
_atom_site_aniso_label
_atom_site_aniso_U_11
_atom_site_aniso_U_22
_atom_site_aniso_U_33
_atom_site_aniso_U_12
_atom_site_aniso_U_13
_atom_site_aniso_U_23
Co1 0.0252(2) 0.0169(2) 0.0252(2) 0.00281(15) 0.01582(18) 0.00258(15)
Co2 0.0280(2) 0.0156(2) 0.0247(2) -0.00050(15) 0.01659(18) 0.00059(15)
O1 0.0430(13) 0.0187(10) 0.0342(12) 0.0029(9) 0.0277(11) 0.0043(8)
O2 0.0451(13) 0.0188(10) 0.0326(12) 0.0001(9) 0.0274(10) 0.0018(9)
O3 0.0585(16) 0.0190(11) 0.0524(15) 0.0003(10) 0.0387(13) -0.0096(10)
O4 0.0348(12) 0.0168(10) 0.0254(10) -0.0026(8) 0.0166(9) -0.0009(8)
O5 0.0329(11) 0.0188(10) 0.0247(11) -0.0028(8) 0.0125(9) -0.0012(8)
O6 0.0497(14) 0.0169(10) 0.0436(14) -0.0006(9) 0.0267(12) 0.0101(9)
O7 0.060(4) 0.051(5) 0.133(6) 0.026(4) 0.054(4) 0.009(4)
O8 0.077(14) 0.085(16) 0.055(9) 0.031(11) -0.009(10) -0.023(10)
O9 0.110(13) 0.074(10) 0.046(5) -0.012(8) 0.029(6) -0.019(5)
O10 0.059(5) 0.063(3) 0.079(4) -0.009(3) 0.030(3) -0.038(3)
O11 0.059(4) 0.055(3) 0.036(2) 0.010(3) 0.022(2) 0.010(2)
O12 0.086(6) 0.041(3) 0.045(4) -0.004(3) 0.033(4) 0.009(3)
O7A 0.086(12) 0.039(8) 0.145(13) 0.027(8) 0.061(10) -0.010(8)
O8A 0.060(5) 0.074(6) 0.061(5) 0.034(4) 0.033(4) 0.024(5)
O9A 0.065(6) 0.063(8) 0.059(6) -0.011(6) 0.033(5) 0.009(6)
O10A 0.050(17) 0.061(12) 0.116(16) -0.045(13) 0.034(13) -0.030(13)
O11A 0.095(17) 0.076(11) 0.064(8) 0.025(11) 0.071(9) 0.035(7)
O12A 0.11(2) 0.044(8) 0.045(10) 0.027(10) 0.038(11) 0.009(7)
N1 0.0287(13) 0.0211(12) 0.0323(14) 0.0023(10) 0.0176(11) 0.0031(11)
N2 0.0299(14) 0.0304(14) 0.0348(15) 0.0058(11) 0.0168(12) 0.0069(11)
N3 0.0283(14) 0.0258(14) 0.0339(15) 0.0003(10) 0.0152(12) 0.0012(11)
N4 0.0378(15) 0.0238(13) 0.0329(14) 0.0016(11) 0.0225(12) -0.0004(11)
N5 0.0473(19) 0.0405(17) 0.0500(19) 0.0032(14) 0.0293(15) 0.0046(14)
N6 0.0341(15) 0.0282(13) 0.0320(14) -0.0008(11) 0.0209(12) -0.0016(11)
N7 0.0461(16) 0.0170(12) 0.0296(14) 0.0001(11) 0.0229(13) 0.0023(10)
N8 0.0387(15) 0.0260(13) 0.0386(15) 0.0060(11) 0.0273(13) 0.0061(11)
N9 0.0389(16) 0.0279(14) 0.0262(14) -0.0041(11) 0.0175(12) 0.0014(11)
N10 0.0416(17) 0.0329(16) 0.0528(19) -0.0020(12) 0.0298(15) -0.0047(13)
N11 0.0412(17) 0.0253(15) 0.0535(19) 0.0038(13) 0.0224(15) 0.0017(14)
N12 0.0438(17) 0.0335(16) 0.0456(17) -0.0023(13) 0.0310(15) -0.0034(13)
C1 0.0336(19) 0.0314(18) 0.056(2) -0.0060(14) 0.0162(17) -0.0015(16)
C2 0.0319(19) 0.044(2) 0.075(3) -0.0017(16) 0.0223(19) 0.011(2)
C3 0.0321(19) 0.066(3) 0.054(2) -0.0009(17) 0.0268(18) 0.0038(19)
C4 0.044(2) 0.065(3) 0.056(2) 0.0075(19) 0.036(2) -0.002(2)
C5 0.042(2) 0.0274(17) 0.042(2) -0.0103(14) 0.0186(16) -0.0045(15)
C6 0.0352(19) 0.0390(19) 0.052(2) -0.0078(15) 0.0256(17) 0.0018(17)
C7 0.0306(18) 0.0392(19) 0.051(2) 0.0031(15) 0.0192(16) 0.0080(17)
C8 0.038(2) 0.040(2) 0.038(2) 0.0047(15) 0.0129(16) 0.0072(16)
O14 0.0562(19) 0.094(2) 0.0485(17) -0.0051(16) 0.0264(15) -0.0153(16)
O13 0.062(2) 0.066(2) 0.072(2) -0.0089(15) 0.0289(17) -0.0057(16)

loop_
_atom_type_symbol
_atom_type_description
_atom_type_scat_dispersion_real
_atom_type_scat_dispersion_imag
_atom_type_scat_source
Co Co 0.3494 0.9721 'International Tables Vol C Tables 4.2.6.8 and 6.1.1.4'
O O 0.0106 0.0060 'International Tables Vol C Tables 4.2.6.8 and 6.1.1.4'
N N 0.0061 0.0033 'International Tables Vol C Tables 4.2.6.8 and 6.1.1.4'
C C 0.0033 0.0016 'International Tables Vol C Tables 4.2.6.8 and 6.1.1.4'
H H 0.0000 0.0000 'International Tables Vol C Tables 4.2.6.8 and 6.1.1.4'

loop_
_geom_angle_atom_site_label_1
_geom_angle_atom_site_label_2
_geom_angle_atom_site_label_3
_geom_angle_site_symmetry_1
_geom_angle_site_symmetry_3
_geom_angle
_geom_angle_publ_flag
O1 Co1 O2 . . 68.55(8) ?
O1 Co1 N4 . . 97.52(10) ?
O2 Co1 N4 . . 165.82(10) ?
O1 Co1 N1 . . 167.98(10) ?
O2 Co1 N1 . . 99.67(10) ?
N4 Co1 N1 . . 94.35(11) ?
O1 Co1 N2 . . 91.56(10) ?
O2 Co1 N2 . . 89.15(11) ?
N4 Co1 N2 . . 94.04(12) ?
N1 Co1 N2 . . 85.71(10) ?
O1 Co1 N3 . . 89.45(10) ?
O2 Co1 N3 . . 91.12(11) ?
N4 Co1 N3 . . 85.94(11) ?
N1 Co1 N3 . . 93.28(10) ?
N2 Co1 N3 . . 178.98(11) ?
O1 Co1 N5 . . 34.43(10) ?
O2 Co1 N5 . . 34.14(9) ?
N4 Co1 N5 . . 131.93(11) ?
N1 Co1 N5 . . 133.72(11) ?
N2 Co1 N5 . . 89.75(11) ?
N3 Co1 N5 . . 91.02(11) ?
O4 Co2 O5 . . 68.44(8) ?
O4 Co2 N7 . . 97.30(10) ?
O5 Co2 N7 . . 165.56(10) ?
O4 Co2 N8 . . 91.59(10) ?
O5 Co2 N8 . . 89.52(10) ?
N7 Co2 N8 . . 93.24(11) ?
O4 Co2 N9 . . 167.03(10) ?
O5 Co2 N9 . . 98.85(10) ?
N7 Co2 N9 . . 95.50(11) ?
N8 Co2 N9 . . 85.56(11) ?
O4 Co2 N6 . . 91.29(10) ?
O5 Co2 N6 . . 92.00(10) ?
N7 Co2 N6 . . 85.91(11) ?
N8 Co2 N6 . . 177.08(11) ?
N9 Co2 N6 . . 91.74(11) ?
O4 Co2 N10 . . 34.52(9) ?
O5 Co2 N10 . . 33.92(9) ?
N7 Co2 N10 . . 131.79(11) ?
N8 Co2 N10 . . 90.43(10) ?
N9 Co2 N10 . . 132.70(11) ?
N6 Co2 N10 . . 92.22(11) ?
N5 O1 Co1 . . 90.63(17) ?
N5 O2 Co1 . . 90.25(18) ?
N10 O4 Co2 . . 90.18(17) ?
N10 O5 Co2 . . 90.68(17) ?
C1 N1 Co1 . . 109.76(19) ?
C1 N1 H1A . . 109.7 ?
Co1 N1 H1A . . 109.7 ?
C1 N1 H1B . . 109.7 ?
Co1 N1 H1B . . 109.7 ?
H1A N1 H1B . . 108.2 ?
C2 N2 Co1 . . 108.4(2) ?
C2 N2 H2A . . 110.1 ?
Co1 N2 H2A . . 110.0 ?
C2 N2 H2B . . 110.1 ?
Co1 N2 H2B . . 109.9 ?
H2A N2 H2B . . 108.4 ?
C3 N3 Co1 . . 107.8(2) ?
C3 N3 H3A . . 109.9 ?
Co1 N3 H3A . . 110.1 ?
C3 N3 H3B . . 110.4 ?
Co1 N3 H3B . . 110.1 ?
H3A N3 H3B . . 108.4 ?
C4 N4 Co1 . . 109.9(2) ?
C4 N4 H4A . . 109.7 ?
Co1 N4 H4A . . 109.6 ?
C4 N4 H4B . . 109.8 ?
Co1 N4 H4B . . 109.7 ?
H4A N4 H4B . . 108.2 ?
O3 N5 O2 . . 125.2(3) ?
O3 N5 O1 . . 124.2(3) ?
O2 N5 O1 . . 110.5(3) ?
O3 N5 Co1 . . 177.6(3) ?
O2 N5 Co1 . . 55.62(15) ?
O1 N5 Co1 . . 54.94(15) ?
C6 N6 Co2 . . 110.4(2) ?
C6 N6 H5A . . 109.6 ?
Co2 N6 H5A . . 109.6 ?
C6 N6 H5B . . 109.5 ?
Co2 N6 H5B . . 109.6 ?
H5A N6 H5B . . 108.1 ?
C5 N7 Co2 . . 108.56(18) ?
C5 N7 H6A . . 109.9 ?
Co2 N7 H6A . . 110.0 ?
C5 N7 H6B . . 109.9 ?
Co2 N7 H6B . . 110.0 ?
H6A N7 H6B . . 108.3 ?
C7 N8 Co2 . . 108.4(2) ?
C7 N8 H7A . . 110.2 ?
Co2 N8 H7A . . 110.0 ?
C7 N8 H7B . . 109.9 ?
Co2 N8 H7B . . 110.0 ?
H7A N8 H7B . . 108.3 ?
C8 N9 Co2 . . 110.2(2) ?
C8 N9 H8A . . 109.5 ?
Co2 N9 H8A . . 109.6 ?
C8 N9 H8B . . 109.8 ?
Co2 N9 H8B . . 109.6 ?
H8A N9 H8B . . 108.1 ?
O6 N10 O5 . . 125.6(3) ?
O6 N10 O4 . . 123.7(3) ?
O5 N10 O4 . . 110.7(3) ?
O6 N10 Co2 . . 178.9(2) ?
O5 N10 Co2 . . 55.40(14) ?
O4 N10 Co2 . . 55.30(14) ?
O8 N11 O7A . . 113.6(18) ?
O8 N11 O9A . . 119.3(15) ?
O7A N11 O9A . . 119.8(9) ?
O8 N11 O9 . . 122.8(9) ?
O7A N11 O9 . . 121.8(17) ?
O9A N11 O9 . . 13(3) ?
O8 N11 O7 . . 120.0(9) ?
O7A N11 O7 . . 24.0(14) ?
O9A N11 O7 . . 120.6(12) ?
O9 N11 O7 . . 116.3(8) ?
O8 N11 O8A . . 6(3) ?
O7A N11 O8A . . 117.4(9) ?
O9A N11 O8A . . 118.1(7) ?
O9 N11 O8A . . 120.1(12) ?
O7 N11 O8A . . 121.3(8) ?
O10 N12 O10A . . 16(3) ?
O10 N12 O11A . . 117.6(18) ?
O10A N12 O11A . . 115.0(12) ?
O10 N12 O12 . . 120.2(6) ?
O10A N12 O12 . . 118(2) ?
O11A N12 O12 . . 121(2) ?
O10 N12 O11 . . 120.2(5) ?
O10A N12 O11 . . 124.0(19) ?
O11A N12 O11 . . 21.7(13) ?
O12 N12 O11 . . 118.3(6) ?
O10 N12 O12A . . 121.6(19) ?
O10A N12 O12A . . 114.5(12) ?
O11A N12 O12A . . 114.9(12) ?
O12 N12 O12A . . 15(3) ?
O11 N12 O12A . . 118.1(19) ?
C2 C1 N1 . . 107.4(3) ?
C2 C1 H1C . . 110.2 ?
N1 C1 H1C . . 110.2 ?
C2 C1 H1D . . 110.2 ?
N1 C1 H1D . . 110.2 ?
H1C C1 H1D . . 108.5 ?
C1 C2 N2 . . 108.1(3) ?
C1 C2 H2C . . 110.1 ?
N2 C2 H2C . . 110.1 ?
C1 C2 H2D . . 110.1 ?
N2 C2 H2D . . 110.1 ?
H2C C2 H2D . . 108.4 ?
C4 C3 N3 . . 108.1(3) ?
C4 C3 H3C . . 110.1 ?
N3 C3 H3C . . 110.1 ?
C4 C3 H3D . . 110.1 ?
N3 C3 H3D . . 110.1 ?
H3C C3 H3D . . 108.4 ?
C3 C4 N4 . . 108.3(3) ?
C3 C4 H4C . . 110.0 ?
N4 C4 H4C . . 110.0 ?
C3 C4 H4D . . 110.0 ?
N4 C4 H4D . . 110.0 ?
H4C C4 H4D . . 108.4 ?
N7 C5 C6 . . 107.1(3) ?
N7 C5 H5C . . 110.3 ?
C6 C5 H5C . . 110.3 ?
N7 C5 H5D . . 110.3 ?
C6 C5 H5D . . 110.3 ?
H5C C5 H5D . . 108.5 ?
N6 C6 C5 . . 107.4(3) ?
N6 C6 H6C . . 110.2 ?
C5 C6 H6C . . 110.2 ?
N6 C6 H6D . . 110.2 ?
C5 C6 H6D . . 110.2 ?
H6C C6 H6D . . 108.5 ?
N8 C7 C8 . . 105.4(3) ?
N8 C7 H7C . . 110.7 ?
C8 C7 H7C . . 110.7 ?
N8 C7 H7D . . 110.7 ?
C8 C7 H7D . . 110.7 ?
H7C C7 H7D . . 108.8 ?
N9 C8 C7 . . 106.5(3) ?
N9 C8 H8C . . 110.4 ?
C7 C8 H8C . . 110.4 ?
N9 C8 H8D . . 110.4 ?
C7 C8 H8D . . 110.4 ?
H8C C8 H8D . . 108.6 ?

loop_
_geom_bond_atom_site_label_1
_geom_bond_atom_site_label_2
_geom_bond_site_symmetry_2
_geom_bond_distance
_geom_bond_publ_flag
Co1 O1 . 1.914(2) ?
Co1 O2 . 1.930(2) ?
Co1 N4 . 1.944(3) ?
Co1 N1 . 1.949(2) ?
Co1 N2 . 1.950(3) ?
Co1 N3 . 1.950(3) ?
Co1 N5 . 2.338(3) ?
Co2 O4 . 1.919(2) ?
Co2 O5 . 1.921(2) ?
Co2 N7 . 1.937(2) ?
Co2 N8 . 1.943(3) ?
Co2 N9 . 1.952(3) ?
Co2 N6 . 1.958(3) ?
Co2 N10 . 2.334(3) ?
O1 N5 . 1.322(4) ?
O2 N5 . 1.312(3) ?
O3 N5 . 1.236(4) ?
O4 N10 . 1.323(3) ?
O5 N10 . 1.302(3) ?
O6 N10 . 1.236(4) ?
O7 N11 . 1.233(6) ?
O8 N11 . 1.183(8) ?
O9 N11 . 1.212(8) ?
O10 N12 . 1.219(5) ?
O11 N12 . 1.233(5) ?
O12 N12 . 1.227(6) ?
O7A N11 . 1.199(8) ?
O8A N11 . 1.241(5) ?
O9A N11 . 1.210(7) ?
O10A N12 . 1.225(9) ?
O11A N12 . 1.226(9) ?
O12A N12 . 1.236(10) ?
N1 C1 . 1.479(4) ?
N1 H1A . 0.9000 ?
N1 H1B . 0.9000 ?
N2 C2 . 1.476(4) ?
N2 H2A . 0.8999 ?
N2 H2B . 0.8996 ?
N3 C3 . 1.489(5) ?
N3 H3A . 0.8998 ?
N3 H3B . 0.8999 ?
N4 C4 . 1.487(4) ?
N4 H4A . 0.9000 ?
N4 H4B . 0.9001 ?
N6 C6 . 1.482(4) ?
N6 H5A . 0.9000 ?
N6 H5B . 0.9001 ?
N7 C5 . 1.484(4) ?
N7 H6A . 0.9002 ?
N7 H6B . 0.9004 ?
N8 C7 . 1.494(4) ?
N8 H7A . 0.9000 ?
N8 H7B . 0.9000 ?
N9 C8 . 1.475(4) ?
N9 H8A . 0.8999 ?
N9 H8B . 0.9001 ?
C1 C2 . 1.474(5) ?
C1 H1C . 0.9700 ?
C1 H1D . 0.9700 ?
C2 H2C . 0.9700 ?
C2 H2D . 0.9700 ?
C3 C4 . 1.458(6) ?
C3 H3C . 0.9700 ?
C3 H3D . 0.9700 ?
C4 H4C . 0.9700 ?
C4 H4D . 0.9700 ?
C5 C6 . 1.507(5) ?
C5 H5C . 0.9700 ?
C5 H5D . 0.9700 ?
C6 H6C . 0.9700 ?
C6 H6D . 0.9700 ?
C7 C8 . 1.512(5) ?
C7 H7C . 0.9700 ?
C7 H7D . 0.9700 ?
C8 H8C . 0.9700 ?
C8 H8D . 0.9700 ?
O14 H14 . 0.8708 ?
O13 H13 . 0.9823 ?

loop_
_geom_hbond_atom_site_label_D
_geom_hbond_atom_site_label_H
_geom_hbond_atom_site_label_A
_geom_hbond_site_symmetry_A
_geom_hbond_distance_DH
_geom_hbond_distance_HA
_geom_hbond_distance_DA
_geom_hbond_angle_DHA
O13 H13 O10 . 0.98 1.97 2.906(8) 157.6
O14 H14 O8 . 0.87 2.04 2.78(3) 142.9
N1 H1A O4 4_565 0.90 2.17 3.032(3) 160.1
N1 H1B O5 2_655 0.90 2.19 2.995(3) 148.0
N2 H2A O14 4_666 0.90 2.00 2.888(4) 167.5
N2 H2B O8 1_655 0.90 2.25 3.045(19) 147.7
N3 H3A O6 2_655 0.90 2.10 2.986(3) 168.5
N3 H3B O9 4_565 0.90 2.33 3.14(2) 149.9
N3 H3B O7 4_565 0.90 2.57 3.424(12) 158.9
N4 H4A O3 4_566 0.90 2.22 3.004(3) 145.0
N4 H4B O11 . 0.90 2.62 3.328(10) 136.1
N4 H4B O12 . 0.90 2.26 3.071(14) 150.2
N6 H5A O12 4_565 0.90 2.10 2.973(14) 163.2
N6 H5B O13 4_565 0.90 2.32 2.985(4) 131.0
N6 H5B O13 2_746 0.90 2.53 3.258(4) 138.3
N7 H6A O2 4_566 0.90 1.99 2.881(3) 168.1
N7 H6B O1 . 0.90 1.98 2.873(3) 168.6
N8 H7A O7 . 0.90 2.18 2.988(7) 149.1
N8 H7B O6 3_656 0.90 2.01 2.887(3) 162.9
N9 H8A O11 2_645 0.90 2.29 3.088(9) 147.1
N9 H8A O12 4_565 0.90 2.58 3.08(2) 115.3
N9 H8B O3 . 0.90 2.19 3.065(3) 162.8
